data_4129892
loop_
_publ_author_name
'Langeslay, Ryan R.'
'Fieser, Megan E.'
'Ziller, Joseph W.'
'Furche, Filipp'
'Evans, William J.'

_publ_section_title
;
 Expanding Thorium Hydride Chemistry Through Th&#x00B2;&#x207A;, Including
 the Synthesis of a Mixed-Valent Th&#x2074;&#x207A;/Th&#x00B3;&#x207A;
 Hydride Complex.
;
_journal_issue 12
_journal_name_full 'Journal of the American Chemical Society'
_journal_page_first 4036
_journal_page_last 4045
_journal_paper_doi 10.1021/jacs.5b11508
_journal_volume 138
_journal_year 2016
_chemical_formula_sum 'C49 H83 K N2 O7 Th'
_chemical_formula_weight 1083.31
_space_group_crystal_system triclinic
_space_group_IT_number 2
_space_group_name_Hall '-P 1'
_space_group_name_H-M_alt 'P -1'
_atom_sites_solution_hydrogens mixed
_atom_sites_solution_primary direct
_atom_sites_solution_secondary difmap
_audit_creation_method SHELXL-2014/7
_cell_angle_alpha 107.4361(5)
_cell_angle_beta 102.8451(5)
_cell_angle_gamma 109.2232(5)
_cell_formula_units_Z 2
_cell_length_a 12.0864(5)
_cell_length_b 14.4795(6)
_cell_length_c 16.9216(7)
_cell_measurement_reflns_used 9585
_cell_measurement_temperature 88(2)
_cell_measurement_theta_max 29.04
_cell_measurement_theta_min 2.35
_cell_volume 2492.69(18)
_computing_cell_refinement 'Bruker SAINT 8.34a, 2013'
_computing_data_collection 'Bruker APEX2 2014.11-0, 2014'
_computing_data_reduction 'Bruker SAINT 8.34a, 2013'
_computing_molecular_graphics 'Bruker SHELXTL'
_computing_publication_material 'Bruker SHELXTL'
_computing_structure_refinement 'SHELXL-2014/7 (Sheldrick, 2014)'
_computing_structure_solution 'Bruker SHELXTL 2014/4'
_diffrn_ambient_temperature 88(2)
_diffrn_measured_fraction_theta_full 0.998
_diffrn_measured_fraction_theta_max 0.918
_diffrn_measurement_device_type 'Bruker SMART APEX II CCD'
_diffrn_measurement_method '\f and \w scans'
_diffrn_radiation_type MoK\a
_diffrn_radiation_wavelength 0.71073
_diffrn_reflns_av_R_equivalents 0.0201
_diffrn_reflns_av_unetI/netI 0.0281
_diffrn_reflns_Laue_measured_fraction_full 0.998
_diffrn_reflns_Laue_measured_fraction_max 0.918
_diffrn_reflns_limit_h_max 16
_diffrn_reflns_limit_h_min -16
_diffrn_reflns_limit_k_max 19
_diffrn_reflns_limit_k_min -19
_diffrn_reflns_limit_l_max 23
_diffrn_reflns_limit_l_min -22
_diffrn_reflns_number 31246
_diffrn_reflns_point_group_measured_fraction_full 0.998
_diffrn_reflns_point_group_measured_fraction_max 0.918
_diffrn_reflns_theta_full 25.500
_diffrn_reflns_theta_max 29.184
_diffrn_reflns_theta_min 1.629
_diffrn_source 'fine-focus sealed tube'
_exptl_absorpt_coefficient_mu 3.124
_exptl_absorpt_correction_T_max 0.7591
_exptl_absorpt_correction_T_min 0.5384
_exptl_absorpt_correction_type numerical
_exptl_absorpt_process_details 'Bruker SADABS 2014/5'
_exptl_crystal_colour orange
_exptl_crystal_density_diffrn 1.443
_exptl_crystal_density_meas ?
_exptl_crystal_density_method not_measured
_exptl_crystal_description spear
_exptl_crystal_F_000 1112
_exptl_crystal_size_max 0.317
_exptl_crystal_size_mid 0.164
_exptl_crystal_size_min 0.122
_refine_diff_density_max 6.406
_refine_diff_density_min -1.152
_refine_diff_density_rms 0.138
_refine_ls_extinction_method none
_refine_ls_goodness_of_fit_ref 1.068
_refine_ls_hydrogen_treatment mixed
_refine_ls_matrix_type full
_refine_ls_number_parameters 556
_refine_ls_number_reflns 12387
_refine_ls_number_restraints 0
_refine_ls_restrained_S_all 1.068
_refine_ls_R_factor_all 0.0407
_refine_ls_R_factor_gt 0.0358
_refine_ls_shift/su_max 0.001
_refine_ls_shift/su_mean 0.000
_refine_ls_structure_factor_coef Fsqd
_refine_ls_weighting_details 'w=1/[\s^2^(Fo^2^)+(0.0454P)^2^+6.0342P] where P=(Fo^2^+2Fc^2^)/3'
_refine_ls_weighting_scheme calc
_refine_ls_wR_factor_gt 0.0853
_refine_ls_wR_factor_ref 0.0877
_reflns_Friedel_coverage 0.000
_reflns_number_gt 11333
_reflns_number_total 12387
_reflns_threshold_expression 'I > 2\s(I)'
_cod_data_source_file ja5b11508_si_005.cif
_cod_data_source_block rrl45
_cod_depositor_comments
;
The following automatic conversions were performed:

data item '_exptl_crystal_density_meas' value 'not_measured' was
changed to '?' -- the value is perceived as not measured.

Automatic conversion script
Id: cif_fix_values 6909 2019-04-08 15:41:33Z antanas 
;
_cod_original_cell_volume 2492.68(18)
_cod_database_code 4129892
_shelx_shelxl_version_number 2014/7
_shelx_space_group_comment
; 
The symmetry employed for this shelxl refinement is uniquely defined 
by the following loop, which should always be used as a source of 
symmetry information in preference to the above space-group names. 
They are only intended as comments. 
;
_shelx_estimated_absorpt_t_min 0.438
_shelx_estimated_absorpt_t_max 0.702

loop_
_space_group_symop_operation_xyz
'x, y, z'
'-x, -y, -z'

loop_
_atom_site_label
_atom_site_type_symbol
_atom_site_fract_x
_atom_site_fract_y
_atom_site_fract_z
_atom_site_U_iso_or_equiv
_atom_site_adp_type
_atom_site_occupancy
_atom_site_site_symmetry_order
_atom_site_calc_flag
_atom_site_refinement_flags_posn
_atom_site_refinement_flags_adp
Th1 Th 0.78713(2) 0.38594(2) 0.19389(2) 0.01623(5) Uani 1 1 d . .
H1 H 0.790(6) 0.541(5) 0.237(4) 0.071(19) Uiso 1 1 d . .
C1 C 0.7081(4) 0.2610(3) 0.2704(2) 0.0221(7) Uani 1 1 d . .
C2 C 0.5876(3) 0.2509(3) 0.2247(2) 0.0192(7) Uani 1 1 d . .
C3 C 0.5763(3) 0.3480(3) 0.2653(2) 0.0205(7) Uani 1 1 d . .
C4 C 0.6887(3) 0.4187(3) 0.3368(2) 0.0213(7) Uani 1 1 d . .
C5 C 0.7690(3) 0.3660(3) 0.3411(2) 0.0222(7) Uani 1 1 d . .
H5A H 0.8429 0.3886 0.3950 0.027 Uiso 1 1 calc R U
C6 C 0.7714(4) 0.2051(3) 0.2243(3) 0.0274(8) Uani 1 1 d . .
H6A H 0.7175 0.1350 0.1740 0.033 Uiso 1 1 calc R U
H6B H 0.8496 0.2083 0.2614 0.033 Uiso 1 1 calc R U
C7 C 0.4834(4) 0.1480(3) 0.1536(3) 0.0261(8) Uani 1 1 d . .
H7A H 0.4116 0.1614 0.1293 0.039 Uiso 1 1 calc R U
H7B H 0.4580 0.0955 0.1791 0.039 Uiso 1 1 calc R U
H7C H 0.5129 0.1202 0.1062 0.039 Uiso 1 1 calc R U
C8 C 0.4607(4) 0.3676(3) 0.2428(3) 0.0270(8) Uani 1 1 d . .
H8A H 0.4098 0.3243 0.1798 0.041 Uiso 1 1 calc R U
H8B H 0.4854 0.4435 0.2549 0.041 Uiso 1 1 calc R U
H8C H 0.4117 0.3478 0.2789 0.041 Uiso 1 1 calc R U
C9 C 0.7124(4) 0.5273(3) 0.4013(3) 0.0295(9) Uani 1 1 d . .
H9A H 0.8023 0.5681 0.4363 0.044 Uiso 1 1 calc R U
H9B H 0.6657 0.5184 0.4411 0.044 Uiso 1 1 calc R U
H9C H 0.6847 0.5659 0.3685 0.044 Uiso 1 1 calc R U
C10 C 0.6127(4) 0.3938(3) 0.0557(2) 0.0271(8) Uani 1 1 d . .
C11 C 0.7213(3) 0.4255(3) 0.0333(2) 0.0219(7) Uani 1 1 d . .
C12 C 0.7491(4) 0.3357(3) 0.0040(2) 0.0254(8) Uani 1 1 d . .
C13 C 0.6578(4) 0.2480(3) 0.0094(2) 0.0297(9) Uani 1 1 d . .
C14 C 0.5750(4) 0.2854(3) 0.0404(2) 0.0279(8) Uani 1 1 d . .
H14A H 0.4902 0.2376 0.0357 0.033 Uiso 1 1 calc R U
C15 C 0.5477(5) 0.4631(4) 0.0882(3) 0.0407(11) Uani 1 1 d . .
H15A H 0.5719 0.5244 0.0721 0.061 Uiso 1 1 calc R U
H15B H 0.5726 0.4886 0.1528 0.061 Uiso 1 1 calc R U
H15C H 0.4566 0.4209 0.0608 0.061 Uiso 1 1 calc R U
C16 C 0.7869(4) 0.5328(3) 0.0332(3) 0.0301(9) Uani 1 1 d . .
H16A H 0.8748 0.5476 0.0413 0.045 Uiso 1 1 calc R U
H16B H 0.7829 0.5878 0.0816 0.045 Uiso 1 1 calc R U
H16C H 0.7461 0.5333 -0.0235 0.045 Uiso 1 1 calc R U
C17 C 0.8422(4) 0.3270(4) -0.0405(3) 0.0335(9) Uani 1 1 d . .
H17A H 0.8960 0.3982 -0.0345 0.050 Uiso 1 1 calc R U
H17B H 0.7974 0.2797 -0.1035 0.050 Uiso 1 1 calc R U
H17C H 0.8940 0.2977 -0.0125 0.050 Uiso 1 1 calc R U
C18 C 0.6473(5) 0.1358(4) -0.0224(3) 0.0438(12) Uani 1 1 d . .
H18A H 0.5726 0.0887 -0.0167 0.066 Uiso 1 1 calc R U
H18B H 0.7221 0.1344 0.0136 0.066 Uiso 1 1 calc R U
H18C H 0.6404 0.1110 -0.0846 0.066 Uiso 1 1 calc R U
C19 C 1.0303(4) 0.3924(3) 0.2062(3) 0.0284(8) Uani 1 1 d . .
C20 C 1.0437(3) 0.4308(3) 0.2963(3) 0.0257(8) Uani 1 1 d . .
C21 C 1.0422(3) 0.5330(3) 0.3211(2) 0.0200(7) Uani 1 1 d . .
C22 C 1.0312(3) 0.5592(3) 0.2465(2) 0.0172(6) Uani 1 1 d . .
C23 C 1.0232(3) 0.4724(3) 0.1760(2) 0.0221(7) Uani 1 1 d . .
H23A H 1.0346 0.4754 0.1199 0.027 Uiso 1 1 calc R U
C24 C 1.0362(5) 0.2908(4) 0.1540(4) 0.0435(12) Uani 1 1 d . .
H24A H 1.0539 0.2952 0.1011 0.065 Uiso 1 1 calc R U
H24B H 0.9556 0.2299 0.1360 0.065 Uiso 1 1 calc R U
H24C H 1.1028 0.2811 0.1909 0.065 Uiso 1 1 calc R U
C25 C 1.0759(4) 0.3820(4) 0.3606(4) 0.0413(12) Uani 1 1 d . .
H25A H 1.1261 0.4389 0.4200 0.062 Uiso 1 1 calc R U
H25B H 1.1240 0.3425 0.3416 0.062 Uiso 1 1 calc R U
H25C H 0.9985 0.3330 0.3619 0.062 Uiso 1 1 calc R U
C26 C 1.0652(4) 0.6054(3) 0.4139(2) 0.0263(8) Uani 1 1 d . .
H26A H 1.0134 0.5647 0.4395 0.039 Uiso 1 1 calc R U
H26B H 1.0433 0.6644 0.4122 0.039 Uiso 1 1 calc R U
H26C H 1.1539 0.6343 0.4502 0.039 Uiso 1 1 calc R U
C27 C 1.0397(4) 0.6646(3) 0.2443(3) 0.0232(7) Uani 1 1 d . .
H27A H 1.0984 0.7229 0.3013 0.035 Uiso 1 1 calc R U
H27B H 0.9567 0.6648 0.2333 0.035 Uiso 1 1 calc R U
H27C H 1.0696 0.6746 0.1968 0.035 Uiso 1 1 calc R U
K1 K 0.33683(6) 0.14608(6) 0.55852(5) 0.01627(14) Uani 1 1 d . .
O1 O 0.5391(2) 0.3315(2) 0.69531(17) 0.0242(5) Uani 1 1 d . .
O2 O 0.5241(2) 0.28432(19) 0.51863(17) 0.0194(5) Uani 1 1 d . .
O3 O 0.1459(2) 0.1478(2) 0.62754(17) 0.0214(5) Uani 1 1 d . .
O4 O 0.1312(2) 0.1650(2) 0.46333(17) 0.0207(5) Uani 1 1 d . .
O5 O 0.3753(2) -0.0169(2) 0.60778(17) 0.0209(5) Uani 1 1 d . .
O6 O 0.2873(2) -0.0579(2) 0.42531(17) 0.0208(5) Uani 1 1 d . .
N1 N 0.3827(3) 0.1693(3) 0.7451(2) 0.0241(7) Uani 1 1 d . .
N2 N 0.2936(3) 0.1153(2) 0.3679(2) 0.0192(6) Uani 1 1 d . .
C28 C 0.4729(4) 0.2795(4) 0.8054(3) 0.0350(10) Uani 1 1 d . .
H28A H 0.5052 0.2817 0.8654 0.042 Uiso 1 1 calc R U
H28B H 0.4283 0.3261 0.8091 0.042 Uiso 1 1 calc R U
C29 C 0.5823(4) 0.3239(4) 0.7781(3) 0.0346(10) Uani 1 1 d . .
H29A H 0.6424 0.3956 0.8242 0.042 Uiso 1 1 calc R U
H29B H 0.6261 0.2767 0.7722 0.042 Uiso 1 1 calc R U
C30 C 0.6414(3) 0.3879(3) 0.6742(3) 0.0276(8) Uani 1 1 d . .
H30A H 0.6983 0.3520 0.6722 0.033 Uiso 1 1 calc R U
H30B H 0.6896 0.4619 0.7202 0.033 Uiso 1 1 calc R U
C31 C 0.5918(4) 0.3904(3) 0.5862(3) 0.0263(8) Uani 1 1 d . .
H31A H 0.5357 0.4271 0.5887 0.032 Uiso 1 1 calc R U
H31B H 0.6623 0.4312 0.5719 0.032 Uiso 1 1 calc R U
C32 C 0.4900(4) 0.2873(3) 0.4336(3) 0.0259(8) Uani 1 1 d . .
H32A H 0.5665 0.3229 0.4224 0.031 Uiso 1 1 calc R U
H32B H 0.4398 0.3292 0.4320 0.031 Uiso 1 1 calc R U
C33 C 0.4142(3) 0.1749(3) 0.3623(3) 0.0245(8) Uani 1 1 d . .
H33A H 0.3980 0.1790 0.3038 0.029 Uiso 1 1 calc R U
H33B H 0.4653 0.1340 0.3653 0.029 Uiso 1 1 calc R U
C34 C 0.2636(4) 0.1464(4) 0.7615(3) 0.0280(8) Uani 1 1 d . .
H34A H 0.2826 0.1738 0.8263 0.034 Uiso 1 1 calc R U
H34B H 0.2144 0.0679 0.7366 0.034 Uiso 1 1 calc R U
C35 C 0.1840(4) 0.1944(3) 0.7224(3) 0.0251(8) Uani 1 1 d . .
H35A H 0.1092 0.1804 0.7398 0.030 Uiso 1 1 calc R U
H35B H 0.2326 0.2728 0.7453 0.030 Uiso 1 1 calc R U
C36 C 0.0681(3) 0.1908(3) 0.5899(3) 0.0237(7) Uani 1 1 d . .
H36A H 0.1152 0.2693 0.6120 0.028 Uiso 1 1 calc R U
H36B H -0.0061 0.1762 0.6080 0.028 Uiso 1 1 calc R U
C37 C 0.0265(3) 0.1415(3) 0.4910(3) 0.0241(8) Uani 1 1 d . .
H37A H -0.0204 0.0630 0.4690 0.029 Uiso 1 1 calc R U
H37B H -0.0304 0.1694 0.4653 0.029 Uiso 1 1 calc R U
C38 C 0.0914(3) 0.1227(3) 0.3691(2) 0.0239(7) Uani 1 1 d . .
H38A H 0.0302 0.1481 0.3453 0.029 Uiso 1 1 calc R U
H38B H 0.0499 0.0436 0.3445 0.029 Uiso 1 1 calc R U
C39 C 0.2032(4) 0.1585(3) 0.3422(3) 0.0250(8) Uani 1 1 d . .
H39A H 0.1741 0.1356 0.2770 0.030 Uiso 1 1 calc R U
H39B H 0.2464 0.2376 0.3698 0.030 Uiso 1 1 calc R U
C40 C 0.4323(4) 0.0934(4) 0.7607(3) 0.0287(8) Uani 1 1 d . .
H40A H 0.4297 0.0908 0.8181 0.034 Uiso 1 1 calc R U
H40B H 0.5213 0.1205 0.7656 0.034 Uiso 1 1 calc R U
C41 C 0.3621(4) -0.0185(3) 0.6894(3) 0.0265(8) Uani 1 1 d . .
H41A H 0.3961 -0.0663 0.7062 0.032 Uiso 1 1 calc R U
H41B H 0.2723 -0.0462 0.6823 0.032 Uiso 1 1 calc R U
C42 C 0.3083(3) -0.1227(3) 0.5386(3) 0.0224(7) Uani 1 1 d . .
H42A H 0.2171 -0.1466 0.5257 0.027 Uiso 1 1 calc R U
H42B H 0.3338 -0.1732 0.5577 0.027 Uiso 1 1 calc R U
C43 C 0.3368(3) -0.1215(3) 0.4577(3) 0.0228(7) Uani 1 1 d . .
H43A H 0.4286 -0.0916 0.4720 0.027 Uiso 1 1 calc R U
H43B H 0.2990 -0.1953 0.4117 0.027 Uiso 1 1 calc R U
C44 C 0.3090(3) -0.0572(3) 0.3455(2) 0.0222(7) Uani 1 1 d . .
H44A H 0.2764 -0.1315 0.3014 0.027 Uiso 1 1 calc R U
H44B H 0.4001 -0.0214 0.3583 0.027 Uiso 1 1 calc R U
C45 C 0.2438(3) 0.0014(3) 0.3090(2) 0.0229(7) Uani 1 1 d . .
H45A H 0.2523 -0.0042 0.2511 0.028 Uiso 1 1 calc R U
H45B H 0.1533 -0.0336 0.2986 0.028 Uiso 1 1 calc R U
O7 O 0.0428(3) 0.0628(2) 0.84161(19) 0.0339(7) Uani 1 1 d . .
C46 C 0.0613(5) 0.1485(4) 0.9192(3) 0.0411(11) Uani 1 1 d . .
H46A H -0.0109 0.1290 0.9391 0.049 Uiso 1 1 calc R U
H46B H 0.0716 0.2135 0.9078 0.049 Uiso 1 1 calc R U
C47 C 0.1800(5) 0.1674(5) 0.9883(3) 0.0580(16) Uani 1 1 d . .
H47A H 0.1737 0.1872 1.0479 0.070 Uiso 1 1 calc R U
H47B H 0.2541 0.2250 0.9901 0.070 Uiso 1 1 calc R U
C48 C 0.1890(5) 0.0606(5) 0.9582(4) 0.0529(14) Uani 1 1 d . .
H48A H 0.2688 0.0691 0.9482 0.064 Uiso 1 1 calc R U
H48B H 0.1831 0.0293 1.0025 0.064 Uiso 1 1 calc R U
C49 C 0.0792(5) -0.0075(4) 0.8733(3) 0.0427(11) Uani 1 1 d . .
H49A H 0.1026 -0.0522 0.8293 0.051 Uiso 1 1 calc R U
H49B H 0.0091 -0.0552 0.8837 0.051 Uiso 1 1 calc R U

loop_
_atom_site_aniso_label
_atom_site_aniso_U_11
_atom_site_aniso_U_22
_atom_site_aniso_U_33
_atom_site_aniso_U_23
_atom_site_aniso_U_13
_atom_site_aniso_U_12
Th1 0.01558(7) 0.01679(7) 0.01474(7) 0.00713(5) 0.00501(4) 0.00465(5)
C1 0.0265(18) 0.0211(17) 0.0236(17) 0.0168(15) 0.0117(15) 0.0071(15)
C2 0.0215(17) 0.0164(16) 0.0180(16) 0.0098(13) 0.0078(13) 0.0029(13)
C3 0.0224(17) 0.0182(17) 0.0206(17) 0.0099(14) 0.0098(14) 0.0049(14)
C4 0.0216(17) 0.0203(17) 0.0165(16) 0.0069(13) 0.0079(13) 0.0022(14)
C5 0.0200(17) 0.0303(19) 0.0153(16) 0.0143(15) 0.0062(13) 0.0050(15)
C6 0.0270(19) 0.0226(19) 0.036(2) 0.0158(17) 0.0122(17) 0.0099(16)
C7 0.0266(19) 0.0221(18) 0.0253(18) 0.0106(15) 0.0100(15) 0.0041(15)
C8 0.0246(19) 0.029(2) 0.030(2) 0.0147(17) 0.0127(16) 0.0103(16)
C9 0.031(2) 0.0245(19) 0.0240(19) 0.0052(15) 0.0140(16) 0.0032(16)
C10 0.0241(18) 0.041(2) 0.0189(17) 0.0163(16) 0.0053(14) 0.0146(17)
C11 0.0230(17) 0.0267(19) 0.0156(16) 0.0110(14) 0.0048(13) 0.0092(15)
C12 0.0270(19) 0.028(2) 0.0166(16) 0.0087(15) 0.0061(14) 0.0082(16)
C13 0.041(2) 0.0226(19) 0.0162(17) 0.0069(15) 0.0045(16) 0.0069(17)
C14 0.0227(18) 0.035(2) 0.0164(17) 0.0119(16) 0.0017(14) 0.0025(16)
C15 0.043(3) 0.059(3) 0.044(3) 0.034(2) 0.023(2) 0.033(2)
C16 0.036(2) 0.030(2) 0.0252(19) 0.0169(17) 0.0088(17) 0.0118(18)
C17 0.040(2) 0.042(2) 0.0237(19) 0.0122(18) 0.0148(18) 0.021(2)
C18 0.068(3) 0.026(2) 0.024(2) 0.0061(17) 0.008(2) 0.014(2)
C19 0.0202(18) 0.0214(18) 0.041(2) 0.0074(17) 0.0122(16) 0.0092(15)
C20 0.0172(17) 0.0236(19) 0.035(2) 0.0148(16) 0.0061(15) 0.0064(14)
C21 0.0130(15) 0.0212(17) 0.0198(16) 0.0077(14) 0.0027(13) 0.0029(13)
C22 0.0122(14) 0.0194(16) 0.0170(15) 0.0062(13) 0.0054(12) 0.0040(13)
C23 0.0160(16) 0.0259(19) 0.0221(17) 0.0069(15) 0.0089(14) 0.0075(14)
C24 0.042(3) 0.026(2) 0.067(3) 0.013(2) 0.028(2) 0.021(2)
C25 0.024(2) 0.041(3) 0.062(3) 0.036(2) 0.005(2) 0.0102(19)
C26 0.0213(18) 0.030(2) 0.0169(17) 0.0078(15) 0.0027(14) 0.0030(15)
C27 0.0229(18) 0.0198(17) 0.0240(18) 0.0087(14) 0.0089(14) 0.0058(14)
K1 0.0139(3) 0.0165(3) 0.0189(3) 0.0068(3) 0.0060(3) 0.0073(3)
O1 0.0165(12) 0.0230(13) 0.0212(12) 0.0020(10) 0.0037(10) 0.0030(10)
O2 0.0181(12) 0.0155(12) 0.0241(13) 0.0090(10) 0.0089(10) 0.0048(10)
O3 0.0219(12) 0.0215(13) 0.0240(13) 0.0074(10) 0.0107(10) 0.0130(10)
O4 0.0148(11) 0.0236(13) 0.0235(13) 0.0083(10) 0.0068(10) 0.0090(10)
O5 0.0221(12) 0.0221(13) 0.0221(12) 0.0114(10) 0.0101(10) 0.0098(10)
O6 0.0218(12) 0.0197(12) 0.0232(12) 0.0076(10) 0.0076(10) 0.0129(10)
N1 0.0219(15) 0.0288(17) 0.0190(15) 0.0052(13) 0.0070(12) 0.0120(13)
N2 0.0169(14) 0.0217(15) 0.0199(14) 0.0094(12) 0.0065(11) 0.0086(12)
C28 0.038(2) 0.034(2) 0.0189(18) 0.0006(16) 0.0081(17) 0.0100(19)
C29 0.029(2) 0.036(2) 0.0200(18) 0.0041(17) -0.0017(16) 0.0051(18)
C30 0.0165(17) 0.0199(18) 0.032(2) 0.0004(15) 0.0046(15) 0.0024(14)
C31 0.0226(18) 0.0132(16) 0.038(2) 0.0071(15) 0.0125(16) 0.0039(14)
C32 0.0245(18) 0.0243(19) 0.032(2) 0.0175(16) 0.0130(16) 0.0071(15)
C33 0.0221(18) 0.030(2) 0.0248(18) 0.0147(16) 0.0126(15) 0.0092(15)
C34 0.032(2) 0.038(2) 0.0247(19) 0.0153(17) 0.0165(16) 0.0204(18)
C35 0.0297(19) 0.0257(19) 0.0258(19) 0.0099(15) 0.0163(16) 0.0151(16)
C36 0.0209(17) 0.0235(18) 0.0311(19) 0.0106(15) 0.0122(15) 0.0131(15)
C37 0.0155(16) 0.0258(19) 0.0305(19) 0.0096(16) 0.0090(14) 0.0093(14)
C38 0.0193(17) 0.031(2) 0.0233(18) 0.0123(15) 0.0044(14) 0.0136(15)
C39 0.0250(18) 0.033(2) 0.0249(18) 0.0188(16) 0.0089(15) 0.0154(16)
C40 0.031(2) 0.045(2) 0.0198(17) 0.0170(17) 0.0115(16) 0.0214(19)
C41 0.032(2) 0.034(2) 0.030(2) 0.0222(17) 0.0183(17) 0.0205(17)
C42 0.0184(16) 0.0175(17) 0.0325(19) 0.0110(15) 0.0076(15) 0.0090(14)
C43 0.0212(17) 0.0167(16) 0.0299(19) 0.0070(14) 0.0056(15) 0.0118(14)
C44 0.0214(17) 0.0208(17) 0.0215(17) 0.0034(14) 0.0086(14) 0.0096(14)
C45 0.0198(17) 0.0274(19) 0.0161(16) 0.0050(14) 0.0048(13) 0.0084(15)
O7 0.0378(17) 0.0329(16) 0.0260(14) 0.0095(12) 0.0041(12) 0.0161(14)
C46 0.044(3) 0.033(2) 0.041(3) 0.007(2) 0.015(2) 0.019(2)
C47 0.044(3) 0.071(4) 0.031(3) -0.005(2) 0.006(2) 0.019(3)
C48 0.049(3) 0.067(4) 0.040(3) 0.021(3) 0.004(2) 0.029(3)
C49 0.049(3) 0.040(3) 0.042(3) 0.019(2) 0.010(2) 0.025(2)

loop_
_atom_type_symbol
_atom_type_description
_atom_type_scat_dispersion_real
_atom_type_scat_dispersion_imag
_atom_type_scat_source
C C 0.0033 0.0016 'International Tables Vol C Tables 4.2.6.8 and 6.1.1.4'
H H 0.0000 0.0000 'International Tables Vol C Tables 4.2.6.8 and 6.1.1.4'
N N 0.0061 0.0033 'International Tables Vol C Tables 4.2.6.8 and 6.1.1.4'
O O 0.0106 0.0060 'International Tables Vol C Tables 4.2.6.8 and 6.1.1.4'
K K 0.2009 0.2494 'International Tables Vol C Tables 4.2.6.8 and 6.1.1.4'
Th Th -7.2400 8.8979 'International Tables Vol C Tables 4.2.6.8 and 6.1.1.4'

loop_
_geom_angle_atom_site_label_1
_geom_angle_atom_site_label_2
_geom_angle_atom_site_label_3
_geom_angle
Cnt1 Th1 H1 93.4
Cnt1 Th1 C6 92.5
Cnt2 Th1 H1 88.7
Cnt2 Th1 C6 59.5
Cnt3 Th1 H1 111.8
Cnt3 Th1 C6 95.3
Cnt1 Th1 Cnt2 118.6
Cnt1 Th1 Cnt3 123.6
Cnt2 Th1 Cnt3 117.7
H1 Th1 C1 120.0(17)
H1 Th1 C5 92.8(17)
C1 Th1 C5 31.92(12)
H1 Th1 C6 149.6(17)
C1 Th1 C6 31.48(12)
C5 Th1 C6 56.81(12)
H1 Th1 C14 98.1(17)
C1 Th1 C14 97.37(12)
C5 Th1 C14 120.08(11)
C6 Th1 C14 97.23(12)
H1 Th1 C2 107.6(17)
C1 Th1 C2 30.14(11)
C5 Th1 C2 49.06(10)
C6 Th1 C2 53.50(11)
C14 Th1 C2 71.63(11)
H1 Th1 C10 71.2(17)
C1 Th1 C10 119.76(12)
C5 Th1 C10 130.09(12)
C6 Th1 C10 125.98(12)
C14 Th1 C10 28.87(12)
C2 Th1 C10 90.14(11)
H1 Th1 C23 89.7(17)
C1 Th1 C23 131.14(12)
C5 Th1 C23 121.66(11)
C6 Th1 C23 106.32(11)
C14 Th1 C23 117.16(11)
C2 Th1 C23 159.76(11)
C10 Th1 C23 105.66(11)
H1 Th1 C13 117.5(17)
C1 Th1 C13 102.67(12)
C5 Th1 C13 133.57(12)
C6 Th1 C13 87.46(12)
C14 Th1 C13 28.86(13)
C2 Th1 C13 86.83(11)
C10 Th1 C13 47.70(12)
C23 Th1 C13 94.45(12)
H1 Th1 C19 112.7(17)
C1 Th1 C19 102.90(12)
C5 Th1 C19 101.70(12)
C6 Th1 C19 77.93(12)
C14 Th1 C19 126.44(12)
C2 Th1 C19 131.04(11)
C10 Th1 C19 128.20(12)
C23 Th1 C19 28.77(11)
C13 Th1 C19 97.87(13)
H1 Th1 C22 65.7(17)
C1 Th1 C22 129.94(11)
C5 Th1 C22 105.75(10)
C6 Th1 C22 119.53(11)
C14 Th1 C22 132.37(11)
C2 Th1 C22 154.64(10)
C10 Th1 C22 109.20(11)
C23 Th1 C22 28.36(10)
C13 Th1 C22 118.24(11)
C19 Th1 C22 47.00(10)
H1 Th1 C4 70.1(17)
C1 Th1 C4 49.95(11)
C5 Th1 C4 29.19(11)
C6 Th1 C4 80.73(11)
C14 Th1 C4 104.14(11)
C2 Th1 C4 47.10(10)
C10 Th1 C4 103.72(11)
C23 Th1 C4 136.28(10)
C13 Th1 C4 129.23(11)
C19 Th1 C4 126.79(12)
C22 Th1 C4 110.41(10)
H1 Th1 C11 74.1(17)
C1 Th1 C11 143.93(11)
C5 Th1 C11 157.32(12)
C6 Th1 C11 133.92(12)
C14 Th1 C11 46.57(11)
C2 Th1 C11 116.67(10)
C10 Th1 C11 28.34(11)
C23 Th1 C11 77.52(11)
C13 Th1 C11 46.73(11)
C19 Th1 C11 100.45(12)
C22 Th1 C11 85.94(10)
C4 Th1 C11 128.61(11)
H1 Th1 C20 102.0(17)
C1 Th1 C20 87.59(11)
C5 Th1 C20 76.39(11)
C6 Th1 C20 73.66(11)
C14 Th1 C20 153.39(12)
C2 Th1 C20 117.60(10)
C10 Th1 C20 151.90(11)
C23 Th1 C20 46.33(11)
C13 Th1 C20 124.56(13)
C19 Th1 C20 28.04(12)
C22 Th1 C20 46.23(10)
C4 Th1 C20 99.04(11)
C11 Th1 C20 123.84(11)
H1 Th1 C21 74.0(17)
C1 Th1 C21 102.11(11)
C5 Th1 C21 78.75(11)
C6 Th1 C21 98.22(11)
C14 Th1 C21 160.39(11)
C2 Th1 C21 127.66(10)
C10 Th1 C21 134.97(11)
C23 Th1 C21 46.32(10)
C13 Th1 C21 140.46(12)
C19 Th1 C21 46.49(11)
C22 Th1 C21 28.03(9)
C4 Th1 C21 90.23(10)
C11 Th1 C21 113.90(10)
C20 Th1 C21 27.94(10)
H1 Th1 C12 101.2(17)
C1 Th1 C12 129.93(11)
C5 Th1 C12 161.62(12)
C6 Th1 C12 108.42(12)
C14 Th1 C12 46.47(11)
C2 Th1 C12 114.37(10)
C10 Th1 C12 46.71(11)
C23 Th1 C12 70.79(11)
C13 Th1 C12 28.22(11)
C19 Th1 C12 84.00(12)
C22 Th1 C12 90.98(10)
C4 Th1 C12 149.19(11)
C11 Th1 C12 27.92(11)
C20 Th1 C12 111.74(11)
C21 Th1 C12 116.43(10)
H1 Th1 C3 79.5(17)
C1 Th1 C3 48.54(11)
C5 Th1 C3 47.03(11)
C6 Th1 C3 78.33(11)
C14 Th1 C3 77.45(11)
C2 Th1 C3 28.18(10)
C10 Th1 C3 83.20(11)
C23 Th1 C3 163.21(10)
C13 Th1 C3 101.94(11)
C19 Th1 C3 148.17(11)
C22 Th1 C3 135.43(10)
C4 Th1 C3 27.33(10)
C11 Th1 C3 111.29(10)
C20 Th1 C3 123.21(11)
C21 Th1 C3 117.56(10)
C12 Th1 C3 123.75(10)
C2 C1 C5 105.3(3)
C2 C1 C6 121.4(3)
C5 C1 C6 125.3(3)
C2 C1 Th1 84.3(2)
C5 C1 Th1 76.24(19)
C6 C1 Th1 81.3(2)
C1 C2 C3 109.5(3)
C1 C2 C7 124.1(3)
C3 C2 C7 125.8(3)
C1 C2 Th1 65.54(18)
C3 C2 Th1 83.4(2)
C7 C2 Th1 123.7(2)
C4 C3 C2 107.7(3)
C4 C3 C8 125.2(3)
C2 C3 C8 126.7(3)
C4 C3 Th1 72.0(2)
C2 C3 Th1 68.44(19)
C8 C3 Th1 130.1(2)
C3 C4 C5 107.8(3)
C3 C4 C9 124.8(4)
C5 C4 C9 127.2(3)
C3 C4 Th1 80.6(2)
C5 C4 Th1 64.94(19)
C9 C4 Th1 124.0(2)
C4 C5 C1 109.7(3)
C4 C5 Th1 85.9(2)
C1 C5 Th1 71.84(19)
C1 C6 Th1 67.18(19)
C14 C10 C11 107.0(4)
C14 C10 C15 126.4(4)
C11 C10 C15 126.6(4)
C14 C10 Th1 73.5(2)
C11 C10 Th1 79.7(2)
C15 C10 Th1 113.9(3)
C10 C11 C12 108.3(3)
C10 C11 C16 124.9(4)
C12 C11 C16 126.6(4)
C10 C11 Th1 71.9(2)
C12 C11 Th1 77.1(2)
C16 C11 Th1 121.1(2)
C11 C12 C13 107.8(4)
C11 C12 C17 126.6(4)
C13 C12 C17 124.7(4)
C11 C12 Th1 74.9(2)
C13 C12 Th1 72.0(2)
C17 C12 Th1 127.1(3)
C14 C13 C12 106.7(4)
C14 C13 C18 128.2(4)
C12 C13 C18 124.8(4)
C14 C13 Th1 72.4(2)
C12 C13 Th1 79.7(2)
C18 C13 Th1 119.0(3)
C10 C14 C13 110.1(4)
C10 C14 Th1 77.6(2)
C13 C14 Th1 78.7(2)
C20 C19 C23 107.2(3)
C20 C19 C24 126.4(4)
C23 C19 C24 126.1(4)
C20 C19 Th1 78.9(2)
C23 C19 Th1 74.5(2)
C24 C19 Th1 117.6(3)
C19 C20 C21 108.3(3)
C19 C20 C25 126.5(4)
C21 C20 C25 124.5(4)
C19 C20 Th1 73.1(2)
C21 C20 Th1 76.0(2)
C25 C20 Th1 124.6(3)
C22 C21 C20 108.0(3)
C22 C21 C26 126.5(3)
C20 C21 C26 125.1(3)
C22 C21 Th1 74.34(19)
C20 C21 Th1 76.0(2)
C26 C21 Th1 121.6(2)
C23 C22 C21 107.5(3)
C23 C22 C27 125.6(3)
C21 C22 C27 126.7(3)
C23 C22 Th1 73.4(2)
C21 C22 Th1 77.64(19)
C27 C22 Th1 119.6(2)
C22 C23 C19 109.0(3)
C22 C23 Th1 78.2(2)
C19 C23 Th1 76.8(2)
O4 K1 O3 60.82(8)
O4 K1 O1 119.11(8)
O3 K1 O1 99.10(8)
O4 K1 O2 97.96(8)
O3 K1 O2 139.59(8)
O1 K1 O2 59.40(8)
O4 K1 O5 135.48(8)
O3 K1 O5 95.89(8)
O1 K1 O5 100.72(8)
O2 K1 O5 120.26(8)
O4 K1 O6 95.34(7)
O3 K1 O6 115.51(8)
O1 K1 O6 140.37(8)
O2 K1 O6 99.42(7)
O5 K1 O6 58.94(7)
O4 K1 N1 121.22(8)
O3 K1 N1 61.42(8)
O1 K1 N1 61.34(9)
O2 K1 N1 119.37(9)
O5 K1 N1 60.51(8)
O6 K1 N1 118.50(9)
O4 K1 N2 60.59(8)
O3 K1 N2 120.02(8)
O1 K1 N2 119.46(8)
O2 K1 N2 60.96(8)
O5 K1 N2 117.23(8)
O6 K1 N2 59.38(8)
N1 K1 N2 177.68(9)
C30 O1 C29 111.3(3)
C30 O1 K1 118.4(2)
C29 O1 K1 115.9(2)
C32 O2 C31 110.3(3)
C32 O2 K1 117.9(2)
C31 O2 K1 113.8(2)
C36 O3 C35 109.7(3)
C36 O3 K1 113.9(2)
C35 O3 K1 116.4(2)
C37 O4 C38 110.7(3)
C37 O4 K1 116.0(2)
C38 O4 K1 118.9(2)
C41 O5 C42 110.1(3)
C41 O5 K1 117.3(2)
C42 O5 K1 114.3(2)
C43 O6 C44 111.3(3)
C43 O6 K1 115.3(2)
C44 O6 K1 116.8(2)
C28 N1 C40 110.0(3)
C28 N1 C34 109.1(3)
C40 N1 C34 109.2(3)
C28 N1 K1 109.3(2)
C40 N1 K1 109.9(2)
C34 N1 K1 109.2(2)
C33 N2 C45 109.5(3)
C33 N2 C39 110.3(3)
C45 N2 C39 109.8(3)
C33 N2 K1 108.1(2)
C45 N2 K1 111.3(2)
C39 N2 K1 107.8(2)
N1 C28 C29 114.2(3)
O1 C29 C28 109.9(3)
O1 C30 C31 109.1(3)
O2 C31 C30 110.6(3)
O2 C32 C33 110.2(3)
N2 C33 C32 115.1(3)
N1 C34 C35 114.4(3)
O3 C35 C34 109.3(3)
O3 C36 C37 110.1(3)
O4 C37 C36 110.6(3)
O4 C38 C39 109.3(3)
N2 C39 C38 113.2(3)
N1 C40 C41 114.1(3)
O5 C41 C40 109.0(3)
O5 C42 C43 109.0(3)
O6 C43 C42 109.3(3)
O6 C44 C45 109.2(3)
N2 C45 C44 113.3(3)
C46 O7 C49 104.8(4)
O7 C46 C47 105.3(4)
C46 C47 C48 104.4(4)
C49 C48 C47 103.7(4)
O7 C49 C48 107.3(4)

loop_
_geom_bond_atom_site_label_1
_geom_bond_atom_site_label_2
_geom_bond_distance
Th1 Cnt1 2.523
Th1 Cnt2 2.614
Th1 Cnt3 2.637
Th1 H1 2.13(6)
Th1 C1 2.583(3)
Th1 C5 2.641(3)
Th1 C6 2.771(4)
Th1 C14 2.785(4)
Th1 C2 2.824(3)
Th1 C10 2.837(4)
Th1 C23 2.839(4)
Th1 C13 2.866(4)
Th1 C19 2.868(4)
Th1 C22 2.900(3)
Th1 C4 2.908(4)
Th1 C11 2.936(3)
Th1 C20 2.942(4)
Th1 C21 2.942(3)
Th1 C12 2.964(4)
Th1 C3 3.016(4)
C1 C2 1.425(5)
C1 C5 1.437(5)
C1 C6 1.463(6)
C2 C3 1.434(5)
C2 C7 1.506(5)
C3 C4 1.403(5)
C3 C8 1.506(5)
C4 C5 1.422(6)
C4 C9 1.511(5)
C10 C14 1.403(6)
C10 C11 1.416(5)
C10 C15 1.520(6)
C11 C12 1.424(6)
C11 C16 1.494(5)
C12 C13 1.424(6)
C12 C17 1.504(6)
C13 C14 1.410(6)
C13 C18 1.503(6)
C19 C20 1.409(6)
C19 C23 1.418(6)
C19 C24 1.506(6)
C20 C21 1.420(5)
C20 C25 1.512(6)
C21 C22 1.415(5)
C21 C26 1.506(5)
C22 C23 1.407(5)
C22 C27 1.508(5)
K1 O4 2.789(3)
K1 O3 2.812(3)
K1 O1 2.825(3)
K1 O2 2.845(2)
K1 O5 2.865(3)
K1 O6 2.899(3)
K1 N1 2.975(3)
K1 N2 3.018(3)
O1 C30 1.425(5)
O1 C29 1.433(5)
O2 C32 1.423(5)
O2 C31 1.428(4)
O3 C36 1.427(4)
O3 C35 1.436(4)
O4 C37 1.417(4)
O4 C38 1.425(4)
O5 C41 1.432(4)
O5 C42 1.435(4)
O6 C43 1.423(4)
O6 C44 1.433(4)
N1 C28 1.469(5)
N1 C40 1.474(5)
N1 C34 1.476(5)
N2 C33 1.469(5)
N2 C45 1.473(5)
N2 C39 1.474(5)
C28 C29 1.505(6)
C30 C31 1.491(6)
C32 C33 1.515(5)
C34 C35 1.509(5)
C36 C37 1.496(5)
C38 C39 1.502(5)
C40 C41 1.507(6)
C42 C43 1.488(5)
C44 C45 1.503(5)
O7 C46 1.423(5)
O7 C49 1.426(5)
C46 C47 1.518(7)
C47 C48 1.525(8)
C48 C49 1.496(7)
